data_4516656
loop_
_publ_author_name
'Li, Peng'
'Wang, Xingjie'
'Otake, Ken-ichi'
'Lyu, Jiafei'
'Hanna, Sylvia L.'
'Islamoglu, Timur'
'Farha, Omar K.'

_publ_section_title
;
 Synthetic Control of Thorium Polyoxo-Clusters in Metal--Organic
 Frameworks toward New Thorium-Based Materials
;
_journal_issue 4
_journal_name_full 'ACS Applied Nano Materials'
_journal_page_first 2260
_journal_paper_doi 10.1021/acsanm.9b00188
_journal_volume 2
_journal_year 2019
_chemical_formula_moiety '(Th4 O2) O28.5 (C34 H16 Br2)2 (C3 N H6)'
_chemical_formula_sum 'C71 H38 Br4 N O28.5 Th4'
_chemical_formula_weight 2608.82
_space_group_crystal_system hexagonal
_space_group_IT_number 192
_space_group_name_Hall '-P 6 2c'
_space_group_name_H-M_alt 'P 6/m c c'
_atom_sites_solution_hydrogens geom
_audit_creation_method SHELXL-2017/1
_audit_update_record
;
2018-12-04 deposited with the CCDC.
2018-12-04 downloaded from the CCDC.
;
_cell_angle_alpha 90
_cell_angle_beta 90
_cell_angle_gamma 120
_cell_formula_units_Z 6
_cell_length_a 27.0704(8)
_cell_length_b 27.0704(8)
_cell_length_c 33.5896(12)
_cell_measurement_reflns_used 7077
_cell_measurement_temperature 200(2)
_cell_measurement_theta_max 56.78
_cell_measurement_theta_min 3.24
_cell_volume 21316.9(12)
_computing_cell_refinement 'Bruker SAINT'
_computing_data_collection 'Bruker APEX2'
_computing_data_reduction 'Bruker SAINT'
_computing_publication_material 'Yadokari-XG (Wakita, Nemoto et al., 2009)'
_computing_structure_refinement 'SHELXL-2017/1 (Sheldrick, 2017)'
_computing_structure_solution 'SHELXT 2014/5 (Sheldrick, 2014)'
_diffrn_ambient_temperature 200(2)
_diffrn_measured_fraction_theta_full 0.999
_diffrn_measured_fraction_theta_max 0.999
_diffrn_measurement_device_type 'Bruker Kappa APEX-II CCD area detector'
_diffrn_measurement_method '\f and \w scans'
_diffrn_radiation_monochromator 'MX optics'
_diffrn_radiation_type CuK\a
_diffrn_radiation_wavelength 1.54178
_diffrn_reflns_av_R_equivalents 0.0944
_diffrn_reflns_av_unetI/netI 0.0375
_diffrn_reflns_Laue_measured_fraction_full 0.999
_diffrn_reflns_Laue_measured_fraction_max 0.999
_diffrn_reflns_limit_h_max 29
_diffrn_reflns_limit_h_min -30
_diffrn_reflns_limit_k_max 30
_diffrn_reflns_limit_k_min -29
_diffrn_reflns_limit_l_max 32
_diffrn_reflns_limit_l_min -38
_diffrn_reflns_number 77479
_diffrn_reflns_point_group_measured_fraction_full 0.999
_diffrn_reflns_point_group_measured_fraction_max 0.999
_diffrn_reflns_theta_full 61.440
_diffrn_reflns_theta_max 61.440
_diffrn_reflns_theta_min 1.884
_diffrn_source microsource
_exptl_absorpt_coefficient_mu 15.043
_exptl_absorpt_correction_T_max 0.7520
_exptl_absorpt_correction_T_min 0.5608
_exptl_absorpt_correction_type multi-scan
_exptl_absorpt_process_details '(SADABS-2014/5; Krause et al., 2015)'
_exptl_crystal_colour yellow
_exptl_crystal_density_diffrn 1.219
_exptl_crystal_density_method 'not measured'
_exptl_crystal_description rod
_exptl_crystal_F_000 7194
_exptl_crystal_size_max 80
_exptl_crystal_size_mid 40
_exptl_crystal_size_min 40
_refine_diff_density_max 1.327
_refine_diff_density_min -1.429
_refine_diff_density_rms 0.129
_refine_ls_extinction_method none
_refine_ls_goodness_of_fit_ref 1.175
_refine_ls_hydrogen_treatment constr
_refine_ls_matrix_type full
_refine_ls_number_parameters 258
_refine_ls_number_reflns 5631
_refine_ls_number_restraints 16
_refine_ls_restrained_S_all 1.175
_refine_ls_R_factor_all 0.0614
_refine_ls_R_factor_gt 0.0488
_refine_ls_shift/su_max 0.001
_refine_ls_shift/su_mean 0.000
_refine_ls_structure_factor_coef Fsqd
_refine_ls_weighting_details 'w=1/[\s^2^(Fo^2^)+(0.1000P)^2^] where P=(Fo^2^+2Fc^2^)/3'
_refine_ls_weighting_scheme calc
_refine_ls_wR_factor_gt 0.1543
_refine_ls_wR_factor_ref 0.1654
_reflns_Friedel_coverage 0.000
_reflns_number_gt 4327
_reflns_number_total 5631
_reflns_threshold_expression 'I > 2\s(I)'
_cod_data_source_file an9b00188_si_003.cif
_cod_data_source_block Th-NU-1011
_cod_depositor_comments
;
The following automatic conversions were performed:

data name '__computing_data_collection' was replaced with
'_computing_data_collection'.

Automatic conversion script
Id: cif_correct_tags 6909 2019-04-08 15:41:33Z antanas 
;
_cod_original_cell_volume 21316.9(15)
_cod_original_formula_sum 'C71 H38 Br4 N O28.50 Th4'
_cod_database_code 4516656
_shelx_shelxl_version_number 2017/1
_shelx_space_group_comment
;
The symmetry employed for this shelxl refinement is uniquely defined
by the following loop, which should always be used as a source of
symmetry information in preference to the above space-group names.
They are only intended as comments.
;

loop_
_space_group_symop_operation_xyz
'x, y, z'
'-x, -y, z'
'-y, x-y, z'
'-x+y, -x, z'
'x-y, x, z'
'y, -x+y, z'
'x-y, -y, -z+1/2'
'-x, -x+y, -z+1/2'
'y, x, -z+1/2'
'-y, -x, -z+1/2'
'x, x-y, -z+1/2'
'-x+y, y, -z+1/2'
'-x, -y, -z'
'x, y, -z'
'y, -x+y, -z'
'x-y, x, -z'
'-x+y, -x, -z'
'-y, x-y, -z'
'-x+y, y, z-1/2'
'x, x-y, z-1/2'
'-y, -x, z-1/2'
'y, x, z-1/2'
'-x, -x+y, z-1/2'
'x-y, -y, z-1/2'

loop_
_atom_site_label
_atom_site_type_symbol
_atom_site_fract_x
_atom_site_fract_y
_atom_site_fract_z
_atom_site_U_iso_or_equiv
_atom_site_adp_type
_atom_site_occupancy
_atom_site_site_symmetry_order
_atom_site_calc_flag
_atom_site_refinement_flags_posn
_atom_site_refinement_flags_adp
_atom_site_refinement_flags_occupancy
_atom_site_disorder_assembly
_atom_site_disorder_group
Th1 Th 0.53357(2) 0.45506(2) 0.500000 0.05659(19) Uani 1 2 d S T P B .
Th2 Th 0.63595(2) 0.63186(2) 0.500000 0.05834(19) Uani 1 2 d S T P . .
Br1 Br 0.88259(8) 0.52539(12) 0.24451(3) 0.1421(8) Uani 1 1 d . . . . .
C1 C 0.6475(4) 0.5348(5) 0.4401(3) 0.069(3) Uani 1 1 d . . . . .
C2 C 0.6741(4) 0.5342(5) 0.4011(2) 0.066(3) Uani 1 1 d . . . . .
C3 C 0.6632(4) 0.4837(5) 0.3848(2) 0.074(3) Uani 1 1 d . . . . .
H3 H 0.639345 0.448888 0.398395 0.088 Uiso 1 1 calc R U . . .
C4 C 0.6873(4) 0.4831(5) 0.3478(3) 0.079(3) Uani 1 1 d . . . . .
H4 H 0.681489 0.448084 0.337078 0.095 Uiso 1 1 calc R U . . .
C5 C 0.7187(4) 0.5323(5) 0.3275(2) 0.068(3) Uani 1 1 d . . . . .
C6 C 0.7289(5) 0.5822(5) 0.3442(3) 0.089(3) Uani 1 1 d . . . . .
H6 H 0.751918 0.616856 0.330213 0.106 Uiso 1 1 calc R U . . .
C7 C 0.7069(5) 0.5842(5) 0.3804(3) 0.083(3) Uani 1 1 d . . . . .
H7 H 0.714272 0.619622 0.391230 0.099 Uiso 1 1 calc R U . . .
C8 C 0.7427(4) 0.5306(5) 0.2881(2) 0.075(3) Uani 1 1 d . . . . .
C9 C 0.7933(4) 0.5309(5) 0.2854(2) 0.074(3) Uani 1 1 d . . . . .
C10 C 0.8147(5) 0.5290(7) 0.2471(2) 0.090(4) Uani 1 1 d . . . . .
C11 C 0.8265(4) 0.5351(5) 0.3224(3) 0.071(3) Uani 1 1 d . . . . .
C12 C 0.8653(7) 0.5871(7) 0.3347(4) 0.117(5) Uani 1 1 d . . . . .
H12 H 0.871016 0.619512 0.319967 0.141 Uiso 1 1 calc R U . . .
C13 C 0.8979(6) 0.5946(6) 0.3691(4) 0.114(4) Uani 1 1 d . . . . .
H13 H 0.925468 0.631718 0.377823 0.136 Uiso 1 1 calc R U . . .
C14 C 0.8890(5) 0.5474(6) 0.3898(3) 0.102(4) Uani 1 1 d D . . . .
C15 C 0.8481(6) 0.4960(7) 0.3780(4) 0.149(7) Uani 1 1 d . . . . .
H15 H 0.839810 0.463217 0.393241 0.179 Uiso 1 1 calc R U . . .
C16 C 0.8169(6) 0.4904(6) 0.3429(4) 0.119(5) Uani 1 1 d . . . . .
H16 H 0.788771 0.453510 0.334164 0.143 Uiso 1 1 calc R U . . .
C17A C 0.9137(14) 0.5628(14) 0.4348(7) 0.117(10) Uiso 0.5 1 d D . P A 2
C17B C 0.9276(8) 0.5474(9) 0.4235(6) 0.071(5) Uiso 0.5 1 d D . P A 1
O1 O 0.5533(3) 0.5466(3) 0.500000 0.0481(19) Uani 1 2 d S T P B .
O2 O 0.5632(6) 0.3757(9) 0.500000 0.175(7) Uani 1 2 d S T P B .
O3 O 0.7308(7) 0.7075(7) 0.5286(4) 0.200(5) Uiso 1 1 d . . . . .
O4 O 0.6436(8) 0.7330(9) 0.500000 0.222(10) Uani 1 2 d S T P B .
O5 O 0.6651(3) 0.5849(4) 0.4552(2) 0.096(2) Uani 1 1 d . . . . .
O6 O 0.6128(3) 0.4903(4) 0.45580(19) 0.087(2) Uani 1 1 d . . . . .
O7 O 0.4785(7) 0.3758(7) 0.5439(5) 0.088(4) Uiso 0.5 1 d . . P B 2
O8 O 0.6024(5) 0.6406(5) 0.5649(3) 0.142(3) Uiso 1 1 d . . . . .
O9 O 0.5007(7) 0.4211(7) 0.5640(5) 0.091(4) Uiso 0.5 1 d . . P B 1
N1 N 0.500000 0.500000 0.6385(5) 0.062(5) Uani 0.5 2 d S TU P B 2
O10 O 0.5178(7) 0.4787(7) 0.5767(5) 0.107(6) Uani 0.5 1 d . . P B 2
C18 C 0.500000 0.500000 0.5994(9) 0.119(17) Uani 0.5 2 d S T P B 2
C19 C 0.4526(10) 0.4904(17) 0.6571(7) 0.127(12) Uani 0.5 1 d . . P B 2
H17 H 0.430194 0.449971 0.664326 0.191 Uiso 0.5 1 calc R U P B 2
H18 H 0.430126 0.500329 0.639414 0.191 Uiso 0.5 1 calc R U P B 2
H19 H 0.462647 0.513783 0.681243 0.191 Uiso 0.5 1 calc R U P B 2
O11 O 0.4505(12) 0.3588(12) 0.500000 0.049(7) Uiso 0.2533 2 d S . P B 1

loop_
_atom_site_aniso_label
_atom_site_aniso_U_11
_atom_site_aniso_U_22
_atom_site_aniso_U_33
_atom_site_aniso_U_23
_atom_site_aniso_U_13
_atom_site_aniso_U_12
Th1 0.0523(3) 0.0507(3) 0.0772(4) 0.000 0.000 0.0335(2)
Th2 0.0601(3) 0.0477(3) 0.0591(3) 0.000 0.000 0.0209(2)
Br1 0.1324(13) 0.300(3) 0.0620(7) 0.0087(10) 0.0047(7) 0.1591(17)
C1 0.059(5) 0.101(8) 0.056(5) -0.013(6) -0.007(5) 0.045(6)
C2 0.064(5) 0.113(8) 0.031(4) -0.002(5) 0.001(4) 0.052(6)
C3 0.078(6) 0.104(8) 0.041(5) 0.000(5) 0.010(5) 0.047(6)
C4 0.090(7) 0.110(9) 0.043(5) -0.008(6) 0.005(5) 0.054(7)
C5 0.077(6) 0.115(8) 0.030(4) 0.005(5) 0.004(4) 0.061(6)
C6 0.095(8) 0.102(9) 0.067(6) 0.014(6) 0.019(6) 0.048(7)
C7 0.100(8) 0.100(8) 0.057(6) -0.003(6) 0.022(6) 0.057(7)
C8 0.083(7) 0.138(9) 0.026(4) -0.003(5) 0.002(4) 0.072(7)
C9 0.074(6) 0.136(9) 0.033(5) 0.009(5) 0.001(4) 0.068(6)
C10 0.091(8) 0.181(12) 0.035(5) 0.006(5) 0.003(5) 0.098(9)
C11 0.069(6) 0.108(8) 0.038(5) 0.008(5) -0.004(4) 0.047(6)
C12 0.146(12) 0.131(11) 0.081(8) 0.038(8) -0.031(8) 0.074(10)
C13 0.123(10) 0.125(10) 0.086(8) -0.001(8) -0.053(8) 0.056(9)
C14 0.090(8) 0.144(11) 0.056(6) 0.029(7) -0.026(6) 0.046(8)
C15 0.114(10) 0.126(11) 0.133(11) 0.050(9) -0.079(9) 0.004(9)
C16 0.124(11) 0.112(10) 0.105(9) 0.007(8) -0.059(8) 0.048(9)
O1 0.046(4) 0.059(5) 0.047(4) 0.000 0.000 0.031(4)
O2 0.080(9) 0.24(2) 0.193(16) 0.000 0.000 0.070(11)
O4 0.141(15) 0.161(16) 0.33(3) 0.000 0.000 0.050(13)
O5 0.092(5) 0.107(6) 0.083(5) -0.016(5) 0.016(4) 0.045(5)
O6 0.097(5) 0.115(6) 0.061(4) 0.009(4) 0.022(4) 0.060(5)
N1 0.067(11) 0.120(14) 0.021(7) 0.000 0.000 0.063(11)
O10 0.130(14) 0.112(13) 0.055(8) -0.007(8) 0.002(9) 0.042(12)
C18 0.19(4) 0.21(5) 0.022(13) 0.000 0.000 0.16(4)
C19 0.079(16) 0.24(4) 0.087(16) 0.04(2) 0.013(13) 0.10(2)

loop_
_atom_type_symbol
_atom_type_description
_atom_type_scat_dispersion_real
_atom_type_scat_dispersion_imag
_atom_type_scat_source
C C 0.0181 0.0091 'International Tables Vol C Tables 4.2.6.8 and 6.1.1.4'
O O 0.0492 0.0322 'International Tables Vol C Tables 4.2.6.8 and 6.1.1.4'
Th Th -4.1491 12.3296 'International Tables Vol C Tables 4.2.6.8 and 6.1.1.4'
Br Br -0.6763 1.2805 'International Tables Vol C Tables 4.2.6.8 and 6.1.1.4'
H H 0.0000 0.0000 'International Tables Vol C Tables 4.2.6.8 and 6.1.1.4'
N N 0.0311 0.0180 'International Tables Vol C Tables 4.2.6.8 and 6.1.1.4'

loop_
_geom_angle_atom_site_label_1
_geom_angle_atom_site_label_2
_geom_angle_atom_site_label_3
_geom_angle
_geom_angle_site_symmetry_1
_geom_angle_site_symmetry_3
O1 Th1 O1 72.8(3) . 13_666
O1 Th1 O9 105.5(4) . 14_556
O1 Th1 O9 79.0(4) 13_666 14_556
O1 Th1 O9 105.5(4) . .
O1 Th1 O9 79.0(4) 13_666 .
O9 Th1 O9 134.4(8) 14_556 .
O1 Th1 O6 83.7(2) . 14_556
O1 Th1 O6 134.97(19) 13_666 14_556
O9 Th1 O6 145.3(4) 14_556 14_556
O9 Th1 O6 70.9(4) . 14_556
O1 Th1 O6 83.7(2) . .
O1 Th1 O6 134.96(19) 13_666 .
O9 Th1 O6 70.9(4) 14_556 .
O9 Th1 O6 145.3(4) . .
O6 Th1 O6 77.1(4) 14_556 .
O1 Th1 O7 132.7(4) . .
O1 Th1 O7 79.2(4) 13_666 .
O6 Th1 O7 90.4(4) 14_556 .
O6 Th1 O7 140.4(4) . .
O1 Th1 O7 132.7(4) . 14_556
O1 Th1 O7 79.2(4) 13_666 14_556
O9 Th1 O7 30.7(5) 14_556 14_556
O9 Th1 O7 105.6(6) . 14_556
O6 Th1 O7 140.4(4) 14_556 14_556
O6 Th1 O7 90.4(4) . 14_556
O7 Th1 O7 75.5(7) . 14_556
O1 Th1 O11 139.1(7) . .
O1 Th1 O11 66.3(7) 13_666 .
O9 Th1 O11 67.3(4) 14_556 .
O9 Th1 O11 67.3(4) . .
O6 Th1 O11 126.2(5) 14_556 .
O6 Th1 O11 126.2(5) . .
O1 Th1 O2 153.0(4) . .
O1 Th1 O2 134.2(4) 13_666 .
O9 Th1 O2 83.7(4) 14_556 .
O9 Th1 O2 83.7(4) . .
O6 Th1 O2 75.3(3) 14_556 .
O6 Th1 O2 75.3(3) . .
O7 Th1 O2 65.2(4) . .
O7 Th1 O2 65.2(4) 14_556 .
O11 Th1 O2 68.0(7) . .
O1 Th1 O10 73.9(4) . .
O1 Th1 O10 74.4(4) 13_666 .
O6 Th1 O10 62.3(4) 14_556 .
O6 Th1 O10 135.0(4) . .
O7 Th1 O10 62.2(5) . .
O7 Th1 O10 133.2(5) 14_556 .
O2 Th1 O10 109.6(4) . .
O1 Th1 O10 73.9(4) . 14_556
O1 Th1 O10 74.4(4) 13_666 14_556
O9 Th1 O10 32.0(5) 14_556 14_556
O9 Th1 O10 152.3(6) . 14_556
O6 Th1 O10 135.0(4) 14_556 14_556
O6 Th1 O10 62.3(4) . 14_556
O11 Th1 O10 94.7(4) . 14_556
O2 Th1 O10 109.6(4) . 14_556
O1 Th2 O5 82.9(2) . 14_556
O1 Th2 O5 82.9(2) . .
O5 Th2 O5 79.8(4) 14_556 .
O1 Th2 O8 82.6(3) . .
O5 Th2 O8 73.7(3) 14_556 .
O5 Th2 O8 151.1(4) . .
O1 Th2 O8 82.6(3) . 14_556
O5 Th2 O8 151.1(4) 14_556 14_556
O5 Th2 O8 73.7(3) . 14_556
O8 Th2 O8 128.7(6) . 14_556
O1 Th2 O11 66.6(7) . 13_666
O5 Th2 O11 130.3(4) 14_556 13_666
O5 Th2 O11 130.3(4) . 13_666
O8 Th2 O11 64.5(3) . 13_666
O8 Th2 O11 64.5(3) 14_556 13_666
O1 Th2 O3 154.6(3) . 14_556
O5 Th2 O3 101.6(4) 14_556 14_556
O5 Th2 O3 73.5(4) . 14_556
O8 Th2 O3 122.7(4) . 14_556
O8 Th2 O3 81.8(4) 14_556 14_556
O11 Th2 O3 122.9(7) 13_666 14_556
O1 Th2 O3 154.6(3) . .
O5 Th2 O3 73.5(4) 14_556 .
O5 Th2 O3 101.6(4) . .
O8 Th2 O3 81.8(4) . .
O8 Th2 O3 122.7(4) 14_556 .
O11 Th2 O3 122.9(7) 13_666 .
O3 Th2 O3 44.5(7) 14_556 .
O1 Th2 O4 125.4(4) . .
O5 Th2 O4 133.5(3) 14_556 .
O5 Th2 O4 133.5(3) . .
O8 Th2 O4 74.8(3) . .
O8 Th2 O4 74.8(3) 14_556 .
O11 Th2 O4 58.8(8) 13_666 .
O3 Th2 O4 68.9(5) 14_556 .
O3 Th2 O4 68.9(5) . .
O1 Th2 Th1 30.68(16) . 13_666
O5 Th2 Th1 106.3(2) 14_556 13_666
O5 Th2 Th1 106.3(2) . 13_666
O8 Th2 Th1 71.3(3) . 13_666
O8 Th2 Th1 71.3(3) 14_556 13_666
O11 Th2 Th1 35.9(6) 13_666 13_666
O3 Th2 Th1 151.6(3) 14_556 13_666
O3 Th2 Th1 151.6(3) . 13_666
O4 Th2 Th1 94.8(4) . 13_666
O1 Th2 Th1 23.26(16) . .
O5 Th2 Th1 65.7(2) 14_556 .
O5 Th2 Th1 65.7(2) . .
O8 Th2 Th1 92.6(3) . .
O8 Th2 Th1 92.6(3) 14_556 .
O11 Th2 Th1 89.9(6) 13_666 .
O3 Th2 Th1 138.6(3) 14_556 .
O3 Th2 Th1 138.6(3) . .
O4 Th2 Th1 148.7(4) . .
Th1 Th2 Th1 53.943(11) 13_666 .
O6 C1 O5 124.3(9) . .
O6 C1 C2 120.3(10) . .
O5 C1 C2 115.3(10) . .
C3 C2 C7 119.4(8) . .
C3 C2 C1 119.9(10) . .
C7 C2 C1 120.5(10) . .
C2 C3 C4 119.8(10) . .
C2 C3 H3 120.1 . .
C4 C3 H3 120.1 . .
C5 C4 C3 120.0(10) . .
C5 C4 H4 120.0 . .
C3 C4 H4 120.0 . .
C4 C5 C6 119.2(9) . .
C4 C5 C8 119.2(10) . .
C6 C5 C8 121.6(11) . .
C5 C6 C7 122.0(11) . .
C5 C6 H6 119.0 . .
C7 C6 H6 119.0 . .
C6 C7 C2 119.4(10) . .
C6 C7 H7 120.3 . .
C2 C7 H7 120.3 . .
C9 C8 C10 118.5(8) . 12_655
C9 C8 C5 120.7(8) . .
C10 C8 C5 120.8(8) 12_655 .
C8 C9 C10 118.9(8) . .
C8 C9 C11 120.2(7) . .
C10 C9 C11 120.9(8) . .
C8 C10 C9 122.5(9) 12_655 .
C8 C10 Br1 119.7(7) 12_655 .
C9 C10 Br1 117.7(7) . .
C16 C11 C12 120.2(10) . .
C16 C11 C9 122.2(11) . .
C12 C11 C9 117.5(10) . .
C11 C12 C13 120.9(12) . .
C11 C12 H12 119.6 . .
C13 C12 H12 119.6 . .
C14 C13 C12 118.6(13) . .
C14 C13 H13 120.7 . .
C12 C13 H13 120.7 . .
C15 C14 C13 119.3(10) . .
C15 C14 C17B 115.5(13) . .
C13 C14 C17B 124.8(13) . .
C15 C14 C17A 124.6(16) . .
C13 C14 C17A 112.1(17) . .
C14 C15 C16 120.1(12) . .
C14 C15 H15 119.9 . .
C16 C15 H15 119.9 . .
C11 C16 C15 120.7(13) . .
C11 C16 H16 119.7 . .
C15 C16 H16 119.7 . .
O8 C17A O7 123(3) 16_656 17_666
O8 C17A C14 111(2) 16_656 .
O7 C17A C14 114(2) 17_666 .
O9 C17B O8 133.5(17) 17_666 16_656
O9 C17B C14 118.7(17) 17_666 .
O8 C17B C14 107.7(15) 16_656 .
Th1 O1 Th2 133.3(3) . .
Th1 O1 Th1 107.2(3) . 13_666
Th2 O1 Th1 119.5(3) . 13_666
C1 O5 Th2 140.5(7) . .
C1 O6 Th1 139.5(7) . .
C17A O7 Th1 147.9(19) 18_656 .
C17A O8 Th2 116.2(14) 15_566 .
C17B O8 Th2 127.4(11) 15_566 .
C17B O9 Th1 131.5(14) 18_656 .
C19 N1 C18 118.0(12) . .
C19 N1 C18 118.0(12) 2_665 .
C18 O10 Th1 149.5(17) . .
O10 C18 O10 101(3) 2_665 .
O10 C18 N1 129.7(14) 2_665 .
O10 C18 N1 129.7(14) . .
N1 C19 H17 109.5 . .
N1 C19 H18 109.5 . .
H17 C19 H18 109.5 . .
N1 C19 H19 109.5 . .
H17 C19 H19 109.5 . .
H18 C19 H19 109.5 . .
Th1 O11 Th2 107.7(10) . 13_666

loop_
_geom_bond_atom_site_label_1
_geom_bond_atom_site_label_2
_geom_bond_distance
_geom_bond_site_symmetry_2
Th1 O1 2.260(7) .
Th1 O1 2.329(6) 13_666
Th1 O9 2.333(15) 14_556
Th1 O9 2.333(15) .
Th1 O6 2.381(7) 14_556
Th1 O6 2.381(7) .
Th1 O7 2.408(16) .
Th1 O7 2.408(16) 14_556
Th1 O11 2.45(3) .
Th1 O2 2.64(2) .
Th1 O10 2.740(16) .
Th1 O10 2.740(16) 14_556
Th2 O1 2.273(7) .
Th2 O5 2.345(7) 14_556
Th2 O5 2.345(7) .
Th2 O8 2.416(11) .
Th2 O8 2.416(11) 14_556
Th2 O11 2.48(3) 13_666
Th2 O3 2.540(16) 14_556
Th2 O3 2.540(16) .
Th2 O4 2.64(2) .
Br1 C10 1.891(11) .
C1 O6 1.218(12) .
C1 O5 1.296(13) .
C1 C2 1.497(13) .
C2 C3 1.362(13) .
C2 C7 1.379(14) .
C3 C4 1.408(12) .
C3 H3 0.9500 .
C4 C5 1.353(14) .
C4 H4 0.9500 .
C5 C6 1.358(15) .
C5 C8 1.485(12) .
C6 C7 1.367(14) .
C6 H6 0.9500 .
C7 H7 0.9500 .
C8 C9 1.370(14) .
C8 C10 1.397(12) 12_655
C9 C10 1.423(11) .
C9 C11 1.504(12) .
C11 C16 1.302(15) .
C11 C12 1.332(17) .
C12 C13 1.407(16) .
C12 H12 0.9500 .
C13 C14 1.367(17) .
C13 H13 0.9500 .
C14 C15 1.333(18) .
C14 C17B 1.537(19) .
C14 C17A 1.62(2) .
C15 C16 1.412(15) .
C15 H15 0.9500 .
C16 H16 0.9500 .
C17A O8 1.20(3) 16_656
C17A O7 1.21(3) 17_666
C17B O9 1.29(2) 17_666
C17B O8 1.36(2) 16_656
N1 C19 1.33(2) .
N1 C19 1.33(2) 2_665
N1 C18 1.32(3) .
O10 C18 1.19(2) .
C19 H17 0.9800 .
C19 H18 0.9800 .
C19 H19 0.9800 .

loop_
_geom_torsion_atom_site_label_1
_geom_torsion_atom_site_label_2
_geom_torsion_atom_site_label_3
_geom_torsion_atom_site_label_4
_geom_torsion
_geom_torsion_site_symmetry_1
_geom_torsion_site_symmetry_4
O6 C1 C2 C3 -5.4(14) . .
O5 C1 C2 C3 173.0(9) . .
O6 C1 C2 C7 170.7(10) . .
O5 C1 C2 C7 -10.9(13) . .
C7 C2 C3 C4 2.5(14) . .
C1 C2 C3 C4 178.7(8) . .
C2 C3 C4 C5 -3.6(15) . .
C3 C4 C5 C6 3.2(15) . .
C3 C4 C5 C8 -178.7(9) . .
C4 C5 C6 C7 -1.9(17) . .
C8 C5 C6 C7 180.0(10) . .
C5 C6 C7 C2 0.9(17) . .
C3 C2 C7 C6 -1.2(15) . .
C1 C2 C7 C6 -177.3(10) . .
C4 C5 C8 C9 -84.2(14) . .
C6 C5 C8 C9 93.8(13) . .
C4 C5 C8 C10 96.2(14) . 12_655
C6 C5 C8 C10 -85.7(15) . 12_655
C10 C8 C9 C10 -0.7(14) 12_655 .
C5 C8 C9 C10 179.8(13) . .
C10 C8 C9 C11 177.3(13) 12_655 .
C5 C8 C9 C11 -2.2(16) . .
C8 C9 C10 C8 4(2) . 12_655
C11 C9 C10 C8 -173.8(12) . 12_655
C8 C9 C10 Br1 -176.7(9) . .
C11 C9 C10 Br1 5.3(18) . .
C8 C9 C11 C16 86.8(16) . .
C10 C9 C11 C16 -95.2(16) . .
C8 C9 C11 C12 -91.0(14) . .
C10 C9 C11 C12 87.0(16) . .
C16 C11 C12 C13 2(2) . .
C9 C11 C12 C13 179.8(12) . .
C11 C12 C13 C14 0(2) . .
C12 C13 C14 C15 -3(2) . .
C12 C13 C14 C17B 168.9(16) . .
C12 C13 C14 C17A -161.6(18) . .
C13 C14 C15 C16 4(3) . .
C17B C14 C15 C16 -168.6(17) . .
C17A C14 C15 C16 160(2) . .
C12 C11 C16 C15 -1(2) . .
C9 C11 C16 C15 -178.7(13) . .
C14 C15 C16 C11 -2(3) . .
C15 C14 C17A O8 154(2) . 16_656
C13 C14 C17A O8 -49(3) . 16_656
C15 C14 C17A O7 10(4) . 17_666
C13 C14 C17A O7 167(2) . 17_666
C15 C14 C17B O9 4(3) . 17_666
C13 C14 C17B O9 -168.3(17) . 17_666
C15 C14 C17B O8 -172.5(15) . 16_656
C13 C14 C17B O8 15(2) . 16_656
O6 C1 O5 Th2 -24.4(17) . .
C2 C1 O5 Th2 157.2(8) . .
O5 C1 O6 Th1 28.9(16) . .
C2 C1 O6 Th1 -152.8(7) . .
Th1 O10 C18 O10 -2.4(12) . 2_665
Th1 O10 C18 N1 177.6(12) . .
C19 N1 C18 O10 44(2) . 2_665
C19 N1 C18 O10 -136(2) 2_665 2_665
C19 N1 C18 O10 -136(2) . .
C19 N1 C18 O10 44(2) 2_665 .
